data_2239963
loop_
_publ_author_name
'Hern\'andez-Calva, Adriana'
'Mel\'endez-Balbuena, Lidia'
'Arroyo, Maribel'
'Ram\'irez-Monroy, Armando'

_publ_section_title
;
 Crystal structure of
 azido(\h^5^-cyclopentadienyl)bis(triphenylphosphane-\k<i>P</i>)ruthenium(II)
 dichloromethane hemisolvate
;
_journal_issue 10
_journal_name_full 'Acta Crystallographica Section E'
_journal_page_first m345
_journal_page_last m346
_journal_paper_doi 10.1107/S1600536814019187
_journal_volume 70
_journal_year 2014
_chemical_formula_iupac '[Ru (C5 H5) (N3) (C18 H15 P)2], 0.5C H2 Cl2'
_chemical_formula_moiety 'C41 H35 N3 P2 Ru, 0.5 (CH2 Cl2)'
_chemical_formula_sum 'C41.5 H36 Cl N3 P2 Ru'
_chemical_formula_weight 775.19
_chemical_name_systematic
;
Azido(\h^5^-cyclopentadienyl)bis(triphenylphosphane-\k<i>P</i>)ruthenium(II)
dichloromethane hemisolvate
;
_space_group_crystal_system monoclinic
_space_group_IT_number 15
_space_group_name_Hall '-I 2ya'
_space_group_name_H-M_alt 'I 1 2/a 1'
_symmetry_space_group_name_Hall '-I 2ya'
_symmetry_space_group_name_H-M 'I 1 2/a 1'
_atom_sites_solution_hydrogens geom
_audit_creation_method 'WinGX routine CIF_UPDATE'
_cell_angle_alpha 90
_cell_angle_beta 94.213(2)
_cell_angle_gamma 90
_cell_formula_units_Z 8
_cell_length_a 20.1817(4)
_cell_length_b 12.4559(3)
_cell_length_c 28.6781(6)
_cell_measurement_reflns_used 13778
_cell_measurement_temperature 293(2)
_cell_measurement_theta_max 29.5200
_cell_measurement_theta_min 3.4600
_cell_volume 7189.7(3)
_computing_cell_refinement
;
CrysAlis PRO (Agilent, 2012)
;
_computing_data_collection 'CrysAlis PRO (Agilent, 2012)'
_computing_data_reduction
;
CrysAlis RED (Agilent, 2012)
;
_computing_molecular_graphics 'ORTEP-3 for Windows (Farrugia, 2012)'
_computing_publication_material 'WinGX (Farrugia, 2012)'
_computing_structure_refinement 'SHELXL2014 (Sheldrick, 2008)'
_computing_structure_solution 'OLEX2 (Dolomanov <i>et al.</i>, 2009)'
_diffrn_ambient_temperature 293(2)
_diffrn_detector_area_resol_mean 10.5564
_diffrn_measured_fraction_theta_full 0.998
_diffrn_measured_fraction_theta_max 0.998
_diffrn_measurement_device_type 'Agilent Xcalibur Atlas Gemini'
_diffrn_measurement_method '\w scans'
_diffrn_radiation_monochromator graphite
_diffrn_radiation_source 'Enhance (Mo) X-ray Source'
_diffrn_radiation_type MoK\a
_diffrn_radiation_wavelength 0.71073
_diffrn_reflns_av_R_equivalents 0.0318
_diffrn_reflns_limit_h_max 24
_diffrn_reflns_limit_h_min -24
_diffrn_reflns_limit_k_max 15
_diffrn_reflns_limit_k_min -15
_diffrn_reflns_limit_l_max 35
_diffrn_reflns_limit_l_min -35
_diffrn_reflns_number 36924
_diffrn_reflns_theta_full 25.242
_diffrn_reflns_theta_max 26.055
_diffrn_reflns_theta_min 3.271
_exptl_absorpt_coefficient_mu 0.634
_exptl_absorpt_correction_T_max 0.897
_exptl_absorpt_correction_T_min 0.737
_exptl_absorpt_correction_type analytical
_exptl_absorpt_process_details
;
[<i>CrysAlis PRO</i> (Agilent, 2012) using a multi=faceted crystal model
based on expressions derived by Clark & Reid (1995)]
;
_exptl_crystal_colour orange
_exptl_crystal_density_diffrn 1.432
_exptl_crystal_description prism
_exptl_crystal_F_000 3176
_exptl_crystal_size_max 0.72
_exptl_crystal_size_mid 0.51
_exptl_crystal_size_min 0.20
_refine_diff_density_max 0.327
_refine_diff_density_min -0.487
_refine_ls_extinction_coef 0.00036(4)
_refine_ls_extinction_method SHELXL
_refine_ls_goodness_of_fit_ref 1.057
_refine_ls_hydrogen_treatment constr
_refine_ls_matrix_type full
_refine_ls_number_parameters 449
_refine_ls_number_reflns 7106
_refine_ls_number_restraints 0
_refine_ls_restrained_S_all 1.057
_refine_ls_R_factor_all 0.0365
_refine_ls_R_factor_gt 0.0267
_refine_ls_shift/su_max 0.001
_refine_ls_shift/su_mean 0
_refine_ls_structure_factor_coef Fsqd
_refine_ls_weighting_details 'w=1/[\s^2^(Fo^2^)+(0.0220P)^2^+9.5067P] where P=(Fo^2^+2Fc^2^)/3'
_refine_ls_weighting_scheme calc
_refine_ls_wR_factor_ref 0.0651
_reflns_number_gt 6038
_reflns_number_total 7106
_reflns_threshold_expression I>2\s(I)
_cod_data_source_file wm5050sup1.cf
_cod_data_source_block I
_cod_original_formula_sum 'C41.50 H36 Cl N3 P2 Ru'
_cod_database_code 2239963
_cod_database_fobs_code 2239963

loop_
_space_group_symop_operation_xyz
'x, y, z'
'-x+1/2, y, -z'
'x+1/2, y+1/2, z+1/2'
'-x+1, y+1/2, -z+1/2'
'-x, -y, -z'
'x-1/2, -y, z'
'-x+1/2, -y+1/2, -z+1/2'
'x, -y+1/2, z+1/2'

loop_
_atom_site_type_symbol
_atom_site_label
_atom_site_fract_x
_atom_site_fract_y
_atom_site_fract_z
_atom_site_U_iso_or_equiv
_atom_site_adp_type
_atom_site_calc_flag
_atom_site_occupancy
_atom_site_disorder_assembly
_atom_site_disorder_group
C C1 0.49378(9) 0.46227(15) 0.32350(7) 0.0298(4) Uani d 1 . .
C C2 0.55095(10) 0.44269(18) 0.35275(8) 0.0385(5) Uani d 1 . .
H H2 0.5499 0.3909 0.3761 0.046 Uiso calc 1 . .
C C3 0.60895(11) 0.4986(2) 0.34772(9) 0.0471(6) Uani d 1 . .
H H3 0.6466 0.4837 0.3673 0.057 Uiso calc 1 . .
C C4 0.61134(12) 0.5763(2) 0.31387(10) 0.0519(6) Uani d 1 . .
H H4 0.6505 0.6138 0.3104 0.062 Uiso calc 1 . .
C C5 0.55533(12) 0.59808(19) 0.28509(9) 0.0483(6) Uani d 1 . .
H H5 0.5567 0.651 0.2623 0.058 Uiso calc 1 . .
C C6 0.49689(11) 0.54182(16) 0.28979(8) 0.0363(5) Uani d 1 . .
H H6 0.4594 0.5575 0.2702 0.044 Uiso calc 1 . .
C C7 0.43752(10) 0.25218(16) 0.34102(7) 0.0344(5) Uani d 1 . .
C C8 0.49774(12) 0.20901(19) 0.33053(9) 0.0461(6) Uani d 1 . .
H H8 0.5292 0.2527 0.3178 0.055 Uiso calc 1 . .
C C9 0.51178(15) 0.1019(2) 0.33864(11) 0.0608(7) Uani d 1 . .
H H9 0.5529 0.0743 0.332 0.073 Uiso calc 1 . .
C C10 0.46576(18) 0.0364(2) 0.35632(11) 0.0688(9) Uani d 1 . .
H H10 0.4758 -0.0353 0.3625 0.083 Uiso calc 1 . .
C C11 0.40434(17) 0.0766(2) 0.36496(12) 0.0711(9) Uani d 1 . .
H H11 0.3722 0.0313 0.3758 0.085 Uiso calc 1 . .
C C12 0.39027(13) 0.18415(19) 0.35761(10) 0.0525(6) Uani d 1 . .
H H12 0.3488 0.211 0.3638 0.063 Uiso calc 1 . .
C C13 0.37121(10) 0.38670(16) 0.27572(7) 0.0320(4) Uani d 1 . .
C C14 0.40484(12) 0.37479(18) 0.23548(8) 0.0431(5) Uani d 1 . .
H H14 0.451 0.374 0.2376 0.052 Uiso calc 1 . .
C C15 0.37038(14) 0.3640(2) 0.19232(9) 0.0540(7) Uani d 1 . .
H H15 0.3935 0.3564 0.1656 0.065 Uiso calc 1 . .
C C16 0.30208(15) 0.3646(2) 0.18854(9) 0.0582(7) Uani d 1 . .
H H16 0.279 0.3588 0.1594 0.07 Uiso calc 1 . .
C C17 0.26818(13) 0.3737(2) 0.22806(9) 0.0554(7) Uani d 1 . .
H H17 0.222 0.3728 0.2256 0.066 Uiso calc 1 . .
C C18 0.30229(11) 0.38420(18) 0.27166(8) 0.0422(5) Uani d 1 . .
H H18 0.2788 0.3896 0.2983 0.051 Uiso calc 1 . .
C C19 0.42371(10) 0.72523(17) 0.41116(7) 0.0350(5) Uani d 1 . .
C C20 0.40982(12) 0.79993(19) 0.44478(8) 0.0454(6) Uani d 1 . .
H H20 0.366 0.8123 0.4514 0.054 Uiso calc 1 . .
C C21 0.46075(14) 0.8563(2) 0.46864(10) 0.0589(7) Uani d 1 . .
H H21 0.4509 0.9064 0.4912 0.071 Uiso calc 1 . .
C C22 0.52559(14) 0.8392(2) 0.45935(10) 0.0585(7) Uani d 1 . .
H H22 0.5595 0.8771 0.4757 0.07 Uiso calc 1 . .
C C23 0.54049(12) 0.7659(2) 0.42584(9) 0.0516(6) Uani d 1 . .
H H23 0.5844 0.7547 0.4192 0.062 Uiso calc 1 . .
C C24 0.48992(11) 0.70906(19) 0.40198(8) 0.0433(5) Uani d 1 . .
H H24 0.5002 0.6592 0.3795 0.052 Uiso calc 1 . .
C C25 0.28225(10) 0.70450(18) 0.39722(7) 0.0360(5) Uani d 1 . .
C C26 0.26325(12) 0.8048(2) 0.37980(9) 0.0479(6) Uani d 1 . .
H H26 0.2895 0.8397 0.3592 0.058 Uiso calc 1 . .
C C27 0.20570(14) 0.8534(2) 0.39266(10) 0.0627(8) Uani d 1 . .
H H27 0.1937 0.9208 0.3809 0.075 Uiso calc 1 . .
C C28 0.16642(15) 0.8026(3) 0.42271(11) 0.0722(9) Uani d 1 . .
H H28 0.1277 0.8351 0.4314 0.087 Uiso calc 1 . .
C C29 0.18428(16) 0.7042(3) 0.43981(12) 0.0785(10) Uani d 1 . .
H H29 0.1575 0.6696 0.4601 0.094 Uiso calc 1 . .
C C30 0.24230(13) 0.6544(2) 0.42730(9) 0.0551(7) Uani d 1 . .
H H30 0.254 0.5872 0.4394 0.066 Uiso calc 1 . .
C C31 0.35924(10) 0.68670(16) 0.32038(7) 0.0307(4) Uani d 1 . .
C C32 0.39666(11) 0.77203(19) 0.30534(8) 0.0438(5) Uani d 1 . .
H H32 0.4261 0.8076 0.3265 0.053 Uiso calc 1 . .
C C33 0.39017(12) 0.8041(2) 0.25902(9) 0.0498(6) Uani d 1 . .
H H33 0.4145 0.8625 0.2494 0.06 Uiso calc 1 . .
C C34 0.34825(12) 0.7507(2) 0.22735(8) 0.0493(6) Uani d 1 . .
H H34 0.3449 0.7716 0.1961 0.059 Uiso calc 1 . .
C C35 0.31111(12) 0.6662(2) 0.24174(8) 0.0471(6) Uani d 1 . .
H H35 0.2828 0.6295 0.2202 0.057 Uiso calc 1 . .
C C36 0.31569(11) 0.63574(17) 0.28805(7) 0.0368(5) Uani d 1 . .
H H36 0.2891 0.5802 0.2977 0.044 Uiso calc 1 . .
C C37 0.35806(14) 0.4319(3) 0.47670(9) 0.0638(8) Uani d 1 . .
H H37 0.3159 0.4377 0.4914 0.077 Uiso calc 1 . .
C C38 0.40514(15) 0.5138(2) 0.47330(8) 0.0561(7) Uani d 1 . .
H H38 0.4015 0.5871 0.4854 0.067 Uiso calc 1 . .
C C39 0.45983(12) 0.4716(2) 0.45186(8) 0.0482(6) Uani d 1 . .
H H39 0.5012 0.5096 0.4469 0.058 Uiso calc 1 . .
C C40 0.44716(12) 0.3625(2) 0.44317(8) 0.0478(6) Uani d 1 . .
H H40 0.478 0.3118 0.4301 0.057 Uiso calc 1 . .
C C41 0.38453(14) 0.3368(2) 0.45750(9) 0.0576(7) Uani d 1 . .
H H41 0.3639 0.2655 0.4566 0.069 Uiso calc 1 . .
C C42 0.75 0.8824(4) 0.5 0.0924(16) Uani d 1 . .
H H42A 0.7713 0.8364 0.5239 0.111 Uiso calc 0.5 A 1
H H42B 0.7287 0.8364 0.4761 0.111 Uiso calc 0.5 A 1
N N1 0.27184(9) 0.42428(17) 0.37835(7) 0.0448(5) Uani d 1 . .
N N2 0.24204(9) 0.36167(17) 0.39907(7) 0.0442(5) Uani d 1 . .
N N3 0.20984(13) 0.3008(3) 0.41775(11) 0.0928(10) Uani d 1 . .
P P1 0.41536(2) 0.39566(4) 0.33427(2) 0.02831(12) Uani d 1 . .
P P2 0.35969(3) 0.64007(4) 0.38088(2) 0.03007(12) Uani d 1 . .
Ru Ru1 0.37307(2) 0.46072(2) 0.40230(2) 0.02988(7) Uani d 1 . .
Cl Cl1 0.6866(3) 0.9604(3) 0.52581(15) 0.095(2) Uani d 0.62(3) B 1
Cl Cl1A 0.7012(8) 0.9520(10) 0.5236(4) 0.202(7) Uani d 0.38(3) B 2

loop_
_atom_site_aniso_label
_atom_site_aniso_U_11
_atom_site_aniso_U_22
_atom_site_aniso_U_33
_atom_site_aniso_U_12
_atom_site_aniso_U_13
_atom_site_aniso_U_23
C1 0.0275(10) 0.0285(10) 0.0335(11) -0.0023(8) 0.0018(8) -0.0054(8)
C2 0.0348(11) 0.0401(12) 0.0399(12) -0.0015(9) -0.0021(9) -0.0012(10)
C3 0.0309(11) 0.0516(14) 0.0573(15) -0.0033(11) -0.0067(10) -0.0057(12)
C4 0.0354(13) 0.0510(15) 0.0700(18) -0.0136(11) 0.0088(12) -0.0033(13)
C5 0.0481(14) 0.0410(13) 0.0563(15) -0.0072(11) 0.0080(12) 0.0065(11)
C6 0.0329(11) 0.0338(11) 0.0421(12) 0.0003(9) 0.0019(9) -0.0028(9)
C7 0.0378(11) 0.0292(11) 0.0349(11) -0.0014(9) -0.0065(9) -0.0007(9)
C8 0.0497(14) 0.0359(12) 0.0526(15) 0.0029(11) 0.0023(11) -0.0033(11)
C9 0.0625(17) 0.0407(15) 0.077(2) 0.0136(13) -0.0066(15) -0.0112(14)
C10 0.096(2) 0.0297(13) 0.078(2) 0.0058(15) -0.0107(18) -0.0013(13)
C11 0.087(2) 0.0357(14) 0.091(2) -0.0197(15) 0.0089(18) 0.0075(15)
C12 0.0510(14) 0.0377(13) 0.0691(18) -0.0081(11) 0.0071(13) 0.0015(12)
C13 0.0382(11) 0.0249(10) 0.0318(11) -0.0031(9) -0.0052(9) 0.0007(8)
C14 0.0462(13) 0.0418(13) 0.0406(13) -0.0009(10) -0.0016(10) -0.0065(10)
C15 0.0780(19) 0.0496(15) 0.0337(13) -0.0074(13) -0.0002(12) -0.0066(11)
C16 0.0781(19) 0.0524(15) 0.0404(14) -0.0139(14) -0.0213(13) -0.0007(12)
C17 0.0486(14) 0.0575(16) 0.0562(17) -0.0130(12) -0.0213(12) 0.0006(13)
C18 0.0398(12) 0.0444(13) 0.0411(13) -0.0081(10) -0.0060(10) 0.0011(10)
C19 0.0355(11) 0.0340(11) 0.0347(11) -0.0022(9) -0.0020(9) -0.0014(9)
C20 0.0449(13) 0.0444(13) 0.0463(14) -0.0006(11) -0.0002(11) -0.0106(11)
C21 0.0678(18) 0.0505(16) 0.0567(17) -0.0048(13) -0.0071(14) -0.0197(13)
C22 0.0559(16) 0.0509(15) 0.0648(18) -0.0131(13) -0.0214(13) -0.0070(13)
C23 0.0366(13) 0.0532(15) 0.0634(17) -0.0039(11) -0.0069(11) 0.0034(13)
C24 0.0390(12) 0.0425(13) 0.0477(14) 0.0000(10) -0.0021(10) -0.0055(11)
C25 0.0340(11) 0.0439(13) 0.0300(11) 0.0017(10) 0.0020(9) -0.0062(9)
C26 0.0478(14) 0.0539(15) 0.0425(13) 0.0109(12) 0.0062(11) 0.0011(11)
C27 0.0627(17) 0.0670(18) 0.0582(17) 0.0276(15) 0.0039(14) -0.0034(14)
C28 0.0520(17) 0.094(2) 0.072(2) 0.0228(17) 0.0162(15) -0.0151(18)
C29 0.0668(19) 0.091(2) 0.083(2) 0.0081(18) 0.0440(18) 0.0031(19)
C30 0.0544(15) 0.0570(16) 0.0567(16) 0.0065(13) 0.0219(13) 0.0033(13)
C31 0.0305(10) 0.0302(10) 0.0318(11) 0.0047(8) 0.0045(8) -0.0003(8)
C32 0.0426(13) 0.0443(13) 0.0443(13) -0.0107(11) 0.0028(10) 0.0006(11)
C33 0.0496(14) 0.0524(15) 0.0489(15) -0.0078(12) 0.0133(12) 0.0144(12)
C34 0.0499(14) 0.0645(16) 0.0341(12) 0.0049(13) 0.0071(11) 0.0131(12)
C35 0.0494(14) 0.0566(15) 0.0344(12) -0.0012(12) -0.0036(10) 0.0010(11)
C36 0.0389(12) 0.0350(11) 0.0363(12) -0.0018(9) 0.0023(9) 0.0016(9)
C37 0.0580(16) 0.102(2) 0.0320(13) 0.0178(17) 0.0087(12) 0.0233(14)
C38 0.0784(19) 0.0633(17) 0.0244(12) 0.0088(15) -0.0119(12) -0.0029(11)
C39 0.0466(14) 0.0661(17) 0.0294(12) -0.0040(12) -0.0137(10) 0.0038(11)
C40 0.0513(14) 0.0582(16) 0.0318(12) 0.0129(12) -0.0117(10) 0.0097(11)
C41 0.0657(17) 0.0597(17) 0.0453(15) -0.0064(14) -0.0110(13) 0.0264(13)
C42 0.107(4) 0.071(3) 0.103(4) 0 0.038(3) 0
N1 0.0325(10) 0.0552(12) 0.0459(11) -0.0045(9) -0.0029(9) 0.0100(10)
N2 0.0315(10) 0.0549(13) 0.0459(12) -0.0017(9) 0.0014(9) 0.0036(10)
N3 0.0596(16) 0.122(2) 0.095(2) -0.0356(17) -0.0020(15) 0.0483(19)
P1 0.0268(3) 0.0274(3) 0.0300(3) -0.0018(2) -0.0031(2) -0.0001(2)
P2 0.0296(3) 0.0323(3) 0.0282(3) -0.0013(2) 0.0011(2) -0.0018(2)
Ru1 0.02908(10) 0.03461(10) 0.02536(10) -0.00068(7) -0.00197(6) 0.00396(7)
Cl1 0.0622(18) 0.091(2) 0.137(3) -0.0075(10) 0.0361(19) -0.0484(14)
Cl1A 0.130(6) 0.165(6) 0.331(15) -0.006(4) 0.148(9) -0.068(5)

loop_
_atom_type_symbol
_atom_type_description
_atom_type_scat_dispersion_real
_atom_type_scat_dispersion_imag
_atom_type_scat_source
C C 0.0033 0.0016 'International Tables Vol C Tables 4.2.6.8 and 6.1.1.4'
H H 0 0 'International Tables Vol C Tables 4.2.6.8 and 6.1.1.4'
Cl Cl 0.1484 0.1585 'International Tables Vol C Tables 4.2.6.8 and 6.1.1.4'
N N 0.0061 0.0033 'International Tables Vol C Tables 4.2.6.8 and 6.1.1.4'
P P 0.1023 0.0942 'International Tables Vol C Tables 4.2.6.8 and 6.1.1.4'
Ru Ru -1.2594 0.8363 'International Tables Vol C Tables 4.2.6.8 and 6.1.1.4'

loop_
_geom_angle_atom_site_label_1
_geom_angle_atom_site_label_2
_geom_angle_atom_site_label_3
_geom_angle_site_symmetry_1
_geom_angle_site_symmetry_3
_geom_angle
C6 C1 C2 . . 117.70(19)
C6 C1 P1 . . 121.59(15)
C2 C1 P1 . . 120.33(16)
C3 C2 C1 . . 121.3(2)
C3 C2 H2 . . 119.4
C1 C2 H2 . . 119.4
C4 C3 C2 . . 120.3(2)
C4 C3 H3 . . 119.9
C2 C3 H3 . . 119.9
C3 C4 C5 . . 119.5(2)
C3 C4 H4 . . 120.2
C5 C4 H4 . . 120.2
C4 C5 C6 . . 120.6(2)
C4 C5 H5 . . 119.7
C6 C5 H5 . . 119.7
C5 C6 C1 . . 120.7(2)
C5 C6 H6 . . 119.7
C1 C6 H6 . . 119.7
C8 C7 C12 . . 118.4(2)
C8 C7 P1 . . 124.26(17)
C12 C7 P1 . . 117.37(17)
C9 C8 C7 . . 120.8(2)
C9 C8 H8 . . 119.6
C7 C8 H8 . . 119.6
C10 C9 C8 . . 120.3(3)
C10 C9 H9 . . 119.8
C8 C9 H9 . . 119.8
C9 C10 C11 . . 119.8(3)
C9 C10 H10 . . 120.1
C11 C10 H10 . . 120.1
C10 C11 C12 . . 120.2(3)
C10 C11 H11 . . 119.9
C12 C11 H11 . . 119.9
C11 C12 C7 . . 120.4(3)
C11 C12 H12 . . 119.8
C7 C12 H12 . . 119.8
C18 C13 C14 . . 118.4(2)
C18 C13 P1 . . 119.45(17)
C14 C13 P1 . . 121.98(16)
C15 C14 C13 . . 120.7(2)
C15 C14 H14 . . 119.7
C13 C14 H14 . . 119.7
C16 C15 C14 . . 120.4(2)
C16 C15 H15 . . 119.8
C14 C15 H15 . . 119.8
C17 C16 C15 . . 119.6(2)
C17 C16 H16 . . 120.2
C15 C16 H16 . . 120.2
C16 C17 C18 . . 120.5(2)
C16 C17 H17 . . 119.7
C18 C17 H17 . . 119.7
C13 C18 C17 . . 120.3(2)
C13 C18 H18 . . 119.8
C17 C18 H18 . . 119.8
C20 C19 C24 . . 118.3(2)
C20 C19 P2 . . 123.07(17)
C24 C19 P2 . . 118.47(16)
C19 C20 C21 . . 120.3(2)
C19 C20 H20 . . 119.8
C21 C20 H20 . . 119.8
C22 C21 C20 . . 120.6(2)
C22 C21 H21 . . 119.7
C20 C21 H21 . . 119.7
C21 C22 C23 . . 120.0(2)
C21 C22 H22 . . 120
C23 C22 H22 . . 120
C22 C23 C24 . . 119.7(2)
C22 C23 H23 . . 120.2
C24 C23 H23 . . 120.2
C23 C24 C19 . . 121.0(2)
C23 C24 H24 . . 119.5
C19 C24 H24 . . 119.5
C30 C25 C26 . . 118.4(2)
C30 C25 P2 . . 120.58(18)
C26 C25 P2 . . 121.05(17)
C27 C26 C25 . . 120.8(2)
C27 C26 H26 . . 119.6
C25 C26 H26 . . 119.6
C28 C27 C26 . . 120.1(3)
C28 C27 H27 . . 119.9
C26 C27 H27 . . 119.9
C29 C28 C27 . . 119.6(3)
C29 C28 H28 . . 120.2
C27 C28 H28 . . 120.2
C28 C29 C30 . . 120.9(3)
C28 C29 H29 . . 119.6
C30 C29 H29 . . 119.6
C25 C30 C29 . . 120.2(3)
C25 C30 H30 . . 119.9
C29 C30 H30 . . 119.9
C36 C31 C32 . . 118.4(2)
C36 C31 P2 . . 116.65(16)
C32 C31 P2 . . 124.88(16)
C33 C32 C31 . . 120.2(2)
C33 C32 H32 . . 119.9
C31 C32 H32 . . 119.9
C34 C33 C32 . . 120.5(2)
C34 C33 H33 . . 119.8
C32 C33 H33 . . 119.8
C33 C34 C35 . . 119.9(2)
C33 C34 H34 . . 120.1
C35 C34 H34 . . 120.1
C34 C35 C36 . . 120.1(2)
C34 C35 H35 . . 120
C36 C35 H35 . . 120
C35 C36 C31 . . 120.9(2)
C35 C36 H36 . . 119.5
C31 C36 H36 . . 119.5
C38 C37 C41 . . 107.6(2)
C38 C37 Ru1 . . 70.89(14)
C41 C37 Ru1 . . 71.33(14)
C38 C37 H37 . . 126.1
C41 C37 H37 . . 126.1
Ru1 C37 H37 . . 126.1
C37 C38 C39 . . 108.4(3)
C37 C38 Ru1 . . 71.92(15)
C39 C38 Ru1 . . 70.62(13)
C37 C38 H38 . . 125.7
C39 C38 H38 . . 125.7
Ru1 C38 H38 . . 125.7
C40 C39 C38 . . 107.6(2)
C40 C39 Ru1 . . 72.30(13)
C38 C39 Ru1 . . 71.88(13)
C40 C39 H39 . . 126.1
C38 C39 H39 . . 126.1
Ru1 C39 H39 . . 126.1
C41 C40 C39 . . 109.1(2)
C41 C40 Ru1 . . 71.92(13)
C39 C40 Ru1 . . 70.34(13)
C41 C40 H40 . . 125.4
C39 C40 H40 . . 125.4
Ru1 C40 H40 . . 125.4
C40 C41 C37 . . 107.3(3)
C40 C41 Ru1 . . 71.24(13)
C37 C41 Ru1 . . 71.00(14)
C40 C41 H41 . . 126.3
C37 C41 H41 . . 126.3
Ru1 C41 H41 . . 126.3
Cl1A C42 Cl1A 2_656 . 109.8(9)
Cl1 C42 Cl1 2_656 . 114.9(4)
Cl1 C42 H42A 2_656 . 108.5
Cl1 C42 H42A . . 108.5
Cl1 C42 H42B 2_656 . 108.5
Cl1 C42 H42B . . 108.5
H42A C42 H42B . . 107.5
N2 N1 Ru1 . . 119.20(15)
N3 N2 N1 . . 176.3(3)
C1 P1 C13 . . 103.84(9)
C1 P1 C7 . . 104.47(9)
C13 P1 C7 . . 97.68(9)
C1 P1 Ru1 . . 110.94(6)
C13 P1 Ru1 . . 126.90(7)
C7 P1 Ru1 . . 110.42(7)
C31 P2 C19 . . 102.66(10)
C31 P2 C25 . . 99.05(9)
C19 P2 C25 . . 101.98(10)
C31 P2 Ru1 . . 123.20(7)
C19 P2 Ru1 . . 111.41(7)
C25 P2 Ru1 . . 115.71(7)
N1 Ru1 C39 . . 156.83(9)
N1 Ru1 C38 . . 124.58(10)
C39 Ru1 C38 . . 37.49(10)
N1 Ru1 C40 . . 130.04(9)
C39 Ru1 C40 . . 37.35(9)
C38 Ru1 C40 . . 62.02(10)
N1 Ru1 C37 . . 94.57(10)
C39 Ru1 C37 . . 62.60(10)
C38 Ru1 C37 . . 37.19(11)
C40 Ru1 C37 . . 62.03(10)
N1 Ru1 C41 . . 97.36(9)
C39 Ru1 C41 . . 62.57(10)
C38 Ru1 C41 . . 62.45(11)
C40 Ru1 C41 . . 36.85(9)
C37 Ru1 C41 . . 37.67(11)
N1 Ru1 P2 . . 91.67(6)
C39 Ru1 P2 . . 100.63(7)
C38 Ru1 P2 . . 88.63(8)
C40 Ru1 P2 . . 137.30(7)
C37 Ru1 P2 . . 112.95(9)
C41 Ru1 P2 . . 149.66(8)
N1 Ru1 P1 . . 93.26(6)
C39 Ru1 P1 . . 103.99(7)
C38 Ru1 P1 . . 141.32(8)
C40 Ru1 P1 . . 88.64(7)
C37 Ru1 P1 . . 146.86(8)
C41 Ru1 P1 . . 109.34(8)
P2 Ru1 P1 . . 98.933(19)
C42 Cl1A Cl1A . 2_656 35.1(4)

loop_
_geom_bond_atom_site_label_1
_geom_bond_atom_site_label_2
_geom_bond_site_symmetry_2
_geom_bond_distance
C1 C6 . 1.389(3)
C1 C2 . 1.397(3)
C1 P1 . 1.833(2)
C2 C3 . 1.379(3)
C2 H2 . 0.93
C3 C4 . 1.374(4)
C3 H3 . 0.93
C4 C5 . 1.377(3)
C4 H4 . 0.93
C5 C6 . 1.387(3)
C5 H5 . 0.93
C6 H6 . 0.93
C7 C8 . 1.382(3)
C7 C12 . 1.386(3)
C7 P1 . 1.849(2)
C8 C9 . 1.380(3)
C8 H8 . 0.93
C9 C10 . 1.362(4)
C9 H9 . 0.93
C10 C11 . 1.376(4)
C10 H10 . 0.93
C11 C12 . 1.382(4)
C11 H11 . 0.93
C12 H12 . 0.93
C13 C18 . 1.388(3)
C13 C14 . 1.389(3)
C13 P1 . 1.846(2)
C14 C15 . 1.381(3)
C14 H14 . 0.93
C15 C16 . 1.375(4)
C15 H15 . 0.93
C16 C17 . 1.371(4)
C16 H16 . 0.93
C17 C18 . 1.389(3)
C17 H17 . 0.93
C18 H18 . 0.93
C19 C20 . 1.383(3)
C19 C24 . 1.395(3)
C19 P2 . 1.840(2)
C20 C21 . 1.384(3)
C20 H20 . 0.93
C21 C22 . 1.371(4)
C21 H21 . 0.93
C22 C23 . 1.374(4)
C22 H22 . 0.93
C23 C24 . 1.382(3)
C23 H23 . 0.93
C24 H24 . 0.93
C25 C30 . 1.373(3)
C25 C26 . 1.389(3)
C25 P2 . 1.848(2)
C26 C27 . 1.384(3)
C26 H26 . 0.93
C27 C28 . 1.368(4)
C27 H27 . 0.93
C28 C29 . 1.359(4)
C28 H28 . 0.93
C29 C30 . 1.395(4)
C29 H29 . 0.93
C30 H30 . 0.93
C31 C36 . 1.384(3)
C31 C32 . 1.391(3)
C31 P2 . 1.829(2)
C32 C33 . 1.384(3)
C32 H32 . 0.93
C33 C34 . 1.368(3)
C33 H33 . 0.93
C34 C35 . 1.373(3)
C34 H34 . 0.93
C35 C36 . 1.378(3)
C35 H35 . 0.93
C36 H36 . 0.93
C37 C38 . 1.403(4)
C37 C41 . 1.426(4)
C37 Ru1 . 2.207(2)
C37 H37 . 0.98
C38 C39 . 1.404(4)
C38 Ru1 . 2.193(2)
C38 H38 . 0.98
C39 C40 . 1.402(4)
C39 Ru1 . 2.177(2)
C39 H39 . 0.98
C40 C41 . 1.395(4)
C40 Ru1 . 2.202(2)
C40 H40 . 0.98
C41 Ru1 . 2.211(2)
C41 H41 . 0.98
C42 Cl1A 2_656 1.508(16)
C42 Cl1A . 1.508(16)
C42 Cl1 2_656 1.807(7)
C42 Cl1 . 1.807(7)
C42 H42A . 0.97
C42 H42B . 0.97
N1 N2 . 1.173(3)
N1 Ru1 . 2.1553(18)
N2 N3 . 1.156(3)
P1 Ru1 . 2.3314(6)
P2 Ru1 . 2.3274(6)
Cl1A Cl1A 2_656 2.47(3)

loop_
_geom_hbond_atom_site_label_D
_geom_hbond_atom_site_label_H
_geom_hbond_atom_site_label_A
_geom_hbond_site_symmetry_A
_geom_hbond_distance_DH
_geom_hbond_distance_HA
_geom_hbond_distance_DA
_geom_hbond_angle_DHA
C18 H18 N1 . 0.93 2.35 3.204(3) 153
C23 H23 N3 6_665 0.93 2.62 3.537(4) 167
C42 H42A N3 5_666 0.97 2.4 3.338(4) 162
C42 H42B N3 6_665 0.97 2.4 3.338(4) 162

loop_
_geom_torsion_atom_site_label_1
_geom_torsion_atom_site_label_2
_geom_torsion_atom_site_label_3
_geom_torsion_atom_site_label_4
_geom_torsion_site_symmetry_1
_geom_torsion_site_symmetry_4
_geom_torsion
C6 C1 C2 C3 . . -1.4(3)
P1 C1 C2 C3 . . -174.44(18)
C1 C2 C3 C4 . . 0.8(4)
C2 C3 C4 C5 . . 0.2(4)
C3 C4 C5 C6 . . -0.5(4)
C4 C5 C6 C1 . . -0.2(4)
C2 C1 C6 C5 . . 1.1(3)
P1 C1 C6 C5 . . 174.04(17)
C12 C7 C8 C9 . . -3.3(4)
P1 C7 C8 C9 . . 176.9(2)
C7 C8 C9 C10 . . 1.3(4)
C8 C9 C10 C11 . . 1.7(5)
C9 C10 C11 C12 . . -2.7(5)
C10 C11 C12 C7 . . 0.7(5)
C8 C7 C12 C11 . . 2.3(4)
P1 C7 C12 C11 . . -177.9(2)
C18 C13 C14 C15 . . 2.0(3)
P1 C13 C14 C15 . . 177.42(18)
C13 C14 C15 C16 . . -0.2(4)
C14 C15 C16 C17 . . -1.3(4)
C15 C16 C17 C18 . . 1.1(4)
C14 C13 C18 C17 . . -2.1(3)
P1 C13 C18 C17 . . -177.72(18)
C16 C17 C18 C13 . . 0.6(4)
C24 C19 C20 C21 . . -0.3(4)
P2 C19 C20 C21 . . 175.5(2)
C19 C20 C21 C22 . . 0.0(4)
C20 C21 C22 C23 . . 0.4(4)
C21 C22 C23 C24 . . -0.7(4)
C22 C23 C24 C19 . . 0.4(4)
C20 C19 C24 C23 . . 0.1(3)
P2 C19 C24 C23 . . -175.91(19)
C30 C25 C26 C27 . . 0.4(4)
P2 C25 C26 C27 . . -179.1(2)
C25 C26 C27 C28 . . -0.4(4)
C26 C27 C28 C29 . . 0.0(5)
C27 C28 C29 C30 . . 0.3(5)
C26 C25 C30 C29 . . -0.1(4)
P2 C25 C30 C29 . . 179.4(2)
C28 C29 C30 C25 . . -0.2(5)
C36 C31 C32 C33 . . -0.2(3)
P2 C31 C32 C33 . . -176.82(18)
C31 C32 C33 C34 . . -1.7(4)
C32 C33 C34 C35 . . 1.6(4)
C33 C34 C35 C36 . . 0.5(4)
C34 C35 C36 C31 . . -2.4(4)
C32 C31 C36 C35 . . 2.2(3)
P2 C31 C36 C35 . . 179.13(18)
C41 C37 C38 C39 . . 0.7(3)
Ru1 C37 C38 C39 . . -61.54(16)
C41 C37 C38 Ru1 . . 62.26(17)
C37 C38 C39 C40 . . -1.6(3)
Ru1 C38 C39 C40 . . -63.96(15)
C37 C38 C39 Ru1 . . 62.36(17)
C38 C39 C40 C41 . . 1.9(3)
Ru1 C39 C40 C41 . . -61.81(16)
C38 C39 C40 Ru1 . . 63.68(15)
C39 C40 C41 C37 . . -1.4(3)
Ru1 C40 C41 C37 . . -62.25(16)
C39 C40 C41 Ru1 . . 60.82(16)
C38 C37 C41 C40 . . 0.4(3)
Ru1 C37 C41 C40 . . 62.40(16)
C38 C37 C41 Ru1 . . -61.98(17)
C6 C1 P1 C13 . . 35.67(19)
C2 C1 P1 C13 . . -151.58(17)
C6 C1 P1 C7 . . 137.55(17)
C2 C1 P1 C7 . . -49.71(19)
C6 C1 P1 Ru1 . . -103.47(17)
C2 C1 P1 Ru1 . . 69.28(18)
C18 C13 P1 C1 . . -152.65(17)
C14 C13 P1 C1 . . 31.9(2)
C18 C13 P1 C7 . . 100.32(18)
C14 C13 P1 C7 . . -75.09(19)
C18 C13 P1 Ru1 . . -22.5(2)
C14 C13 P1 Ru1 . . 162.12(15)
C8 C7 P1 C1 . . -11.1(2)
C12 C7 P1 C1 . . 169.00(18)
C8 C7 P1 C13 . . 95.4(2)
C12 C7 P1 C13 . . -84.49(19)
C8 C7 P1 Ru1 . . -130.47(18)
C12 C7 P1 Ru1 . . 49.67(19)
C36 C31 P2 C19 . . 179.14(16)
C32 C31 P2 C19 . . -4.2(2)
C36 C31 P2 C25 . . -76.31(17)
C32 C31 P2 C25 . . 100.35(19)
C36 C31 P2 Ru1 . . 52.69(18)
C32 C31 P2 Ru1 . . -130.65(17)
C20 C19 P2 C31 . . 114.6(2)
C24 C19 P2 C31 . . -69.56(19)
C20 C19 P2 C25 . . 12.4(2)
C24 C19 P2 C25 . . -171.83(18)
C20 C19 P2 Ru1 . . -111.66(19)
C24 C19 P2 Ru1 . . 64.14(19)
C30 C25 P2 C31 . . 145.2(2)
C26 C25 P2 C31 . . -35.4(2)
C30 C25 P2 C19 . . -109.7(2)
C26 C25 P2 C19 . . 69.8(2)
C30 C25 P2 Ru1 . . 11.4(2)
C26 C25 P2 Ru1 . . -169.16(16)
Cl1 C42 Cl1A Cl1A 2_656 2_656 3.8(7)
Cl1 C42 Cl1A Cl1A . 2_656 -126(9)
